data_1509676
loop_
_publ_author_name
'Bensch, W.'
'Wu Yuandong'

_publ_section_title
;
 Syntheses, crystal structures and spectroscopic properties of Ag2 Nb [P2
 S6] [S2] and K Ag2 [P S4]
;
_journal_name_full 'Journal of Solid State Chemistry'
_journal_page_first 471
_journal_page_last 478
_journal_paper_doi 10.1016/j.jssc.2008.11.017
_journal_volume 182
_journal_year 2009
_chemical_formula_sum 'Ag2 Nb P2 S8'
_chemical_name_systematic 'Ag2 Nb (P2 S6) S2'
_space_group_IT_number 62
_symmetry_space_group_name_Hall '-P 2ac 2n'
_symmetry_space_group_name_H-M 'P n m a'
_cell_angle_alpha 90
_cell_angle_beta 90
_cell_angle_gamma 90
_cell_formula_units_Z 8
_cell_length_a 12.2188
_cell_length_b 26.3725
_cell_length_c 6.7517
_cell_volume 2175.670
_citation_journal_id_ASTM JSSCBI
_cod_data_source_file silver2-3_135.cif
_cod_data_source_block Ag2Nb1P2S8
_cod_original_cell_volume 2175.67
_cod_original_formula_sum 'Ag2 Nb1 P2 S8'
_cod_database_code 1509676

loop_
_symmetry_equiv_pos_as_xyz
x,y,z
-x+1/2,-y,z+1/2
x+1/2,-y+1/2,-z+1/2
-x,y+1/2,-z
-x,-y,-z
x-1/2,y,-z-1/2
-x-1/2,y-1/2,z-1/2
x,-y-1/2,z

loop_
_atom_site_label
_atom_site_type_symbol
_atom_site_fract_x
_atom_site_fract_y
_atom_site_fract_z
_atom_site_occupancy
_atom_site_U_iso_or_equiv
Ag1 Ag+1 0.08482 0.05458 0.01326 1 0.0
Ag2 Ag+1 0.14926 0.04371 0.5078 1 0.0
P2 P+4 0.34241 0.10707 0.1257 1 0.0
S3 S-2 0.2434 0.62128 0.1479 1 0.0
S8 S-1 0.2002 0.25 0.4996 1 0.0
P1 P+4 0.1068 0.60636 0.3074 1 0.0
S10 S-1 0.4388 0.25 0.1957 1 0.0
S5 S-2 0.2654 0.03929 0.1737 1 0.0
S1 S-2 0.00499 0.66453 0.251 1 0.0
Nb1 Nb+4 0.36746 0.19556 0.46668 1 0.0
S7 S-1 0.0351 0.25 0.0604 1 0.0
S4 S-2 0.24167 0.16593 0.1764 1 0.0
S9 S-1 0.2977 0.25 0.7404 1 0.0
S2 S-2 0.03093 0.53747 0.2804 1 0.0
S6 S-2 0.48122 0.12282 0.2765 1 0.0
